data_8106895
loop_
_publ_author_name
'Sheng, Liang-Quan'

_publ_section_title
;
 Crystal structure of (4-(1H-imidazol-5-yl)benzoic acid-\kN)
 (4-(1H-imidazol-5-yl)benzoato-\kN)silver(I), C20H15N4O4Ag
;
_journal_issue 2
_journal_name_full 'Zeitschrift f\"ur Kristallographie - New Crystal Structures'
_journal_page_first 423
_journal_page_last 425
_journal_paper_doi 10.1515/ncrs-2015-0087
_journal_volume 231
_journal_year 2016
_chemical_formula_moiety 'C20 H15 Ag N4 O4'
_chemical_formula_sum 'C20 H15 Ag N4 O4'
_chemical_formula_weight 483.23
_space_group_IT_number 14
_space_group_name_Hall '-P 2yn'
_space_group_name_H-M_alt 'P 1 21/n 1'
_symmetry_cell_setting monoclinic
_symmetry_space_group_name_Hall '-P 2yn'
_symmetry_space_group_name_H-M 'P 1 21/n 1'
_atom_sites_solution_hydrogens geom
_atom_sites_solution_primary direct
_atom_sites_solution_secondary difmap
_cell_angle_alpha 90.00
_cell_angle_beta 109.0630(10)
_cell_angle_gamma 90.00
_cell_formula_units_Z 4
_cell_length_a 12.6344(8)
_cell_length_b 9.7274(6)
_cell_length_c 15.7567(10)
_cell_measurement_reflns_used 5468
_cell_measurement_temperature 296(2)
_cell_measurement_theta_max 27.43
_cell_measurement_theta_min 2.69
_cell_volume 1830.3(2)
_computing_cell_refinement SMART
_computing_data_collection 'SMART (Bruker, 2000)'
_computing_data_reduction 'SAINT (Bruker, 2000)'
_computing_molecular_graphics SHELXTL
_computing_publication_material SHELXTL
_computing_structure_refinement SHELXTL
_computing_structure_solution 'SHELXTL (Bruker, 2000)'
_diffrn_ambient_temperature 296(2)
_diffrn_measured_fraction_theta_full 0.992
_diffrn_measured_fraction_theta_max 0.992
_diffrn_measurement_device_type 'Bruker Smart Apex CCD'
_diffrn_measurement_method 'phi and omega scans'
_diffrn_radiation_monochromator graphite
_diffrn_radiation_source 'fine-focus sealed tube'
_diffrn_radiation_type MoK\a
_diffrn_radiation_wavelength 0.71073
_diffrn_reflns_av_R_equivalents 0.0218
_diffrn_reflns_av_sigmaI/netI 0.0254
_diffrn_reflns_limit_h_max 16
_diffrn_reflns_limit_h_min -16
_diffrn_reflns_limit_k_max 12
_diffrn_reflns_limit_k_min -12
_diffrn_reflns_limit_l_max 14
_diffrn_reflns_limit_l_min -20
_diffrn_reflns_number 11772
_diffrn_reflns_theta_full 27.55
_diffrn_reflns_theta_max 27.55
_diffrn_reflns_theta_min 1.80
_exptl_absorpt_coefficient_mu 1.138
_exptl_absorpt_correction_T_max 0.8755
_exptl_absorpt_correction_T_min 0.8214
_exptl_absorpt_correction_type multi-scan
_exptl_absorpt_process_details 'SADABS; Bruker, 2000'
_exptl_crystal_colour colorless
_exptl_crystal_density_diffrn 1.754
_exptl_crystal_density_method 'not measured'
_exptl_crystal_description block
_exptl_crystal_F_000 968
_exptl_crystal_size_max 0.18
_exptl_crystal_size_mid 0.15
_exptl_crystal_size_min 0.12
_refine_diff_density_max 0.306
_refine_diff_density_min -0.287
_refine_diff_density_rms 0.059
_refine_ls_extinction_method none
_refine_ls_goodness_of_fit_ref 1.048
_refine_ls_hydrogen_treatment mixed
_refine_ls_matrix_type full
_refine_ls_number_parameters 263
_refine_ls_number_reflns 4196
_refine_ls_number_restraints 0
_refine_ls_restrained_S_all 1.048
_refine_ls_R_factor_all 0.0328
_refine_ls_R_factor_gt 0.0244
_refine_ls_shift/su_max 0.001
_refine_ls_shift/su_mean 0.000
_refine_ls_structure_factor_coef Fsqd
_refine_ls_weighting_details 'calc w=1/[\s^2^(Fo^2^)+(0.0330P)^2^+0.4479P] where P=(Fo^2^+2Fc^2^)/3'
_refine_ls_weighting_scheme calc
_refine_ls_wR_factor_gt 0.0632
_refine_ls_wR_factor_ref 0.0674
_reflns_number_gt 3467
_reflns_number_total 4196
_reflns_threshold_expression >2sigma(I)
_cod_data_source_file suppl_ncrs-2015-0087_suppl.cif
_cod_data_source_block a
_cod_original_sg_symbol_H-M 'P 21/n'
_cod_database_code 8106895

loop_
_symmetry_equiv_pos_as_xyz
'x, y, z'
'-x+1/2, y+1/2, -z+1/2'
'-x, -y, -z'
'x-1/2, -y-1/2, z-1/2'

loop_
_atom_site_label
_atom_site_type_symbol
_atom_site_fract_x
_atom_site_fract_y
_atom_site_fract_z
_atom_site_U_iso_or_equiv
_atom_site_adp_type
_atom_site_occupancy
_atom_site_symmetry_multiplicity
_atom_site_calc_flag
_atom_site_refinement_flags
_atom_site_disorder_assembly
_atom_site_disorder_group
Ag1 Ag 0.206902(13) 0.376028(19) 0.011256(11) 0.04318(7) Uani 1 1 d . . .
C1 C 0.54847(16) 0.3946(2) -0.15349(12) 0.0310(4) Uani 1 1 d . . .
C2 C 0.64035(17) 0.3131(3) -0.14873(13) 0.0397(5) Uani 1 1 d . . .
H2 H 0.6661 0.2494 -0.1025 0.048 Uiso 1 1 calc R . .
C3 C 0.69415(17) 0.3255(3) -0.21226(13) 0.0406(5) Uani 1 1 d . . .
H3 H 0.7557 0.2702 -0.2081 0.049 Uiso 1 1 calc R . .
C4 C 0.65748(16) 0.4191(2) -0.28155(12) 0.0332(4) Uani 1 1 d . . .
C5 C 0.56644(19) 0.5023(2) -0.28601(14) 0.0435(5) Uani 1 1 d . . .
H5 H 0.5408 0.5659 -0.3323 0.052 Uiso 1 1 calc R . .
C6 C 0.51370(18) 0.4908(2) -0.22180(14) 0.0417(5) Uani 1 1 d . . .
H6 H 0.4540 0.5486 -0.2246 0.050 Uiso 1 1 calc R . .
C7 C 0.48318(16) 0.3748(2) -0.09243(12) 0.0299(4) Uani 1 1 d . . .
C8 C 0.38399(16) 0.4300(2) -0.09258(12) 0.0326(4) Uani 1 1 d . . .
H8 H 0.3447 0.4982 -0.1315 0.039 Uiso 1 1 calc R . .
C9 C 0.42881(16) 0.2797(2) 0.01268(12) 0.0361(4) Uani 1 1 d . . .
H9 H 0.4276 0.2232 0.0600 0.043 Uiso 1 1 calc R . .
C10 C 0.71123(18) 0.4214(2) -0.35331(13) 0.0385(5) Uani 1 1 d . . .
C11 C -0.09391(15) 0.4297(2) 0.20830(11) 0.0299(4) Uani 1 1 d . . .
C12 C -0.07687(17) 0.5586(2) 0.24736(13) 0.0377(5) Uani 1 1 d . . .
H12 H -0.0343 0.6230 0.2292 0.045 Uiso 1 1 calc R . .
C13 C -0.12278(17) 0.5926(2) 0.31357(13) 0.0364(4) Uani 1 1 d . . .
H13 H -0.1109 0.6798 0.3392 0.044 Uiso 1 1 calc R . .
C14 C -0.18641(15) 0.4973(2) 0.34187(11) 0.0302(4) Uani 1 1 d . . .
C15 C -0.20430(17) 0.3688(2) 0.30235(12) 0.0324(4) Uani 1 1 d . . .
H15 H -0.2473 0.3047 0.3203 0.039 Uiso 1 1 calc R . .
C16 C -0.15867(17) 0.3346(2) 0.23592(12) 0.0327(4) Uani 1 1 d . . .
H16 H -0.1714 0.2478 0.2098 0.039 Uiso 1 1 calc R . .
C17 C -0.04315(16) 0.3923(2) 0.13955(12) 0.0309(4) Uani 1 1 d . . .
C18 C 0.05333(17) 0.4354(2) 0.12756(13) 0.0365(4) Uani 1 1 d . . .
H18 H 0.1016 0.5015 0.1621 0.044 Uiso 1 1 calc R . .
C19 C -0.01770(17) 0.2826(2) 0.02628(13) 0.0388(5) Uani 1 1 d . . .
H19 H -0.0291 0.2232 -0.0221 0.047 Uiso 1 1 calc R . .
C20 C -0.23478(15) 0.5320(2) 0.41508(11) 0.0321(4) Uani 1 1 d . . .
N1 N 0.35068(14) 0.36951(18) -0.02629(11) 0.0341(4) Uani 1 1 d . . .
N2 N 0.51089(13) 0.27930(18) -0.02421(10) 0.0334(4) Uani 1 1 d . . .
H2A H 0.5699 0.2287 -0.0081 0.040 Uiso 1 1 calc R . .
N3 N 0.06856(15) 0.36582(19) 0.05624(12) 0.0384(4) Uani 1 1 d . . .
N4 N -0.08716(14) 0.29445(18) 0.07455(10) 0.0348(4) Uani 1 1 d . . .
H4 H -0.1481 0.2491 0.0664 0.042 Uiso 1 1 calc R . .
O1 O 0.79468(14) 0.3548(2) -0.34793(11) 0.0574(5) Uani 1 1 d . . .
O2 O 0.65705(14) 0.49774(18) -0.42268(10) 0.0499(4) Uani 1 1 d . . .
H2B H 0.6800 0.4811 -0.4646 0.075 Uiso 1 1 calc R . .
O3 O -0.21477(12) 0.65025(16) 0.45001(9) 0.0395(3) Uani 1 1 d . . .
O4 O -0.29419(13) 0.44397(17) 0.43549(9) 0.0462(4) Uani 1 1 d . . .

loop_
_atom_site_aniso_label
_atom_site_aniso_U_11
_atom_site_aniso_U_22
_atom_site_aniso_U_33
_atom_site_aniso_U_23
_atom_site_aniso_U_13
_atom_site_aniso_U_12
Ag1 0.03556(10) 0.05970(13) 0.04726(10) 0.00458(7) 0.03130(8) 0.00280(7)
C1 0.0275(9) 0.0430(12) 0.0280(8) -0.0040(7) 0.0166(7) -0.0073(8)
C2 0.0361(10) 0.0559(14) 0.0335(9) 0.0111(9) 0.0201(8) 0.0093(10)
C3 0.0334(10) 0.0568(14) 0.0397(10) 0.0059(10) 0.0230(9) 0.0069(10)
C4 0.0324(10) 0.0435(11) 0.0313(9) -0.0027(8) 0.0208(8) -0.0053(9)
C5 0.0494(12) 0.0529(14) 0.0393(10) 0.0112(9) 0.0294(9) 0.0074(11)
C6 0.0424(11) 0.0502(13) 0.0438(11) 0.0100(9) 0.0295(9) 0.0120(10)
C7 0.0290(9) 0.0390(11) 0.0264(8) 0.0004(7) 0.0155(7) -0.0039(8)
C8 0.0298(9) 0.0427(11) 0.0317(9) 0.0025(8) 0.0188(7) -0.0001(9)
C9 0.0350(10) 0.0475(12) 0.0332(9) 0.0031(8) 0.0212(8) -0.0043(9)
C10 0.0400(11) 0.0487(12) 0.0359(10) -0.0027(9) 0.0248(9) -0.0062(10)
C11 0.0277(9) 0.0404(11) 0.0264(8) 0.0025(7) 0.0153(7) 0.0061(8)
C12 0.0373(10) 0.0458(12) 0.0396(10) -0.0005(9) 0.0256(9) -0.0061(9)
C13 0.0383(11) 0.0418(12) 0.0353(9) -0.0072(8) 0.0204(8) -0.0043(9)
C14 0.0280(9) 0.0432(11) 0.0230(8) 0.0011(7) 0.0132(7) 0.0051(8)
C15 0.0368(10) 0.0366(11) 0.0308(8) 0.0041(8) 0.0207(8) 0.0014(8)
C16 0.0383(10) 0.0342(10) 0.0330(9) 0.0011(7) 0.0219(8) 0.0030(9)
C17 0.0296(9) 0.0383(11) 0.0308(8) 0.0033(7) 0.0181(7) 0.0056(8)
C18 0.0327(10) 0.0468(12) 0.0367(9) 0.0009(9) 0.0206(8) 0.0016(9)
C19 0.0415(11) 0.0478(12) 0.0373(10) -0.0015(9) 0.0268(9) 0.0016(10)
C20 0.0288(9) 0.0470(12) 0.0243(8) 0.0007(8) 0.0139(7) 0.0050(9)
N1 0.0311(8) 0.0451(10) 0.0335(8) 0.0005(7) 0.0208(7) -0.0012(7)
N2 0.0288(8) 0.0434(10) 0.0340(8) 0.0050(7) 0.0187(6) 0.0019(7)
N3 0.0346(9) 0.0507(11) 0.0408(9) 0.0032(7) 0.0272(7) 0.0033(8)
N4 0.0337(8) 0.0429(10) 0.0359(8) -0.0010(7) 0.0226(7) -0.0018(8)
O1 0.0466(9) 0.0888(14) 0.0499(9) 0.0076(8) 0.0336(8) 0.0132(9)
O2 0.0639(10) 0.0616(11) 0.0408(8) 0.0087(7) 0.0397(7) 0.0099(8)
O3 0.0357(7) 0.0531(10) 0.0363(7) -0.0121(6) 0.0207(6) -0.0022(7)
O4 0.0621(10) 0.0507(9) 0.0412(7) -0.0033(7) 0.0379(7) -0.0059(8)

loop_
_atom_type_symbol
_atom_type_description
_atom_type_scat_dispersion_real
_atom_type_scat_dispersion_imag
_atom_type_scat_source
C C 0.0033 0.0016 'International Tables Vol C Tables 4.2.6.8 and 6.1.1.4'
H H 0.0000 0.0000 'International Tables Vol C Tables 4.2.6.8 and 6.1.1.4'
N N 0.0061 0.0033 'International Tables Vol C Tables 4.2.6.8 and 6.1.1.4'
O O 0.0106 0.0060 'International Tables Vol C Tables 4.2.6.8 and 6.1.1.4'
Ag Ag -0.8971 1.1015 'International Tables Vol C Tables 4.2.6.8 and 6.1.1.4'

loop_
_geom_angle_atom_site_label_1
_geom_angle_atom_site_label_2
_geom_angle_atom_site_label_3
_geom_angle
_geom_angle_site_symmetry_1
_geom_angle_site_symmetry_3
N1 Ag1 N3 174.54(7) . .
C6 C1 C2 118.39(17) . .
C6 C1 C7 119.58(18) . .
C2 C1 C7 121.88(18) . .
C3 C2 C1 120.64(19) . .
C3 C2 H2 119.7 . .
C1 C2 H2 119.7 . .
C4 C3 C2 120.8(2) . .
C4 C3 H3 119.6 . .
C2 C3 H3 119.6 . .
C3 C4 C5 118.86(17) . .
C3 C4 C10 119.31(19) . .
C5 C4 C10 121.68(18) . .
C6 C5 C4 120.22(19) . .
C6 C5 H5 119.9 . .
C4 C5 H5 119.9 . .
C1 C6 C5 121.06(19) . .
C1 C6 H6 119.5 . .
C5 C6 H6 119.5 . .
C8 C7 N2 105.45(16) . .
C8 C7 C1 131.26(18) . .
N2 C7 C1 123.05(17) . .
C7 C8 N1 109.79(17) . .
C7 C8 H8 125.1 . .
N1 C8 H8 125.1 . .
N1 C9 N2 111.62(17) . .
N1 C9 H9 124.2 . .
N2 C9 H9 124.2 . .
O1 C10 O2 124.27(18) . .
O1 C10 C4 122.4(2) . .
O2 C10 C4 113.28(18) . .
C12 C11 C16 118.97(16) . .
C12 C11 C17 120.60(17) . .
C16 C11 C17 120.42(18) . .
C11 C12 C13 120.53(19) . .
C11 C12 H12 119.7 . .
C13 C12 H12 119.7 . .
C12 C13 C14 120.53(19) . .
C12 C13 H13 119.7 . .
C14 C13 H13 119.7 . .
C15 C14 C13 118.99(16) . .
C15 C14 C20 119.98(17) . .
C13 C14 C20 121.03(18) . .
C14 C15 C16 120.62(18) . .
C14 C15 H15 119.7 . .
C16 C15 H15 119.7 . .
C15 C16 C11 120.36(19) . .
C15 C16 H16 119.8 . .
C11 C16 H16 119.8 . .
C18 C17 N4 105.81(16) . .
C18 C17 C11 130.69(19) . .
N4 C17 C11 123.42(17) . .
C17 C18 N3 109.43(19) . .
C17 C18 H18 125.3 . .
N3 C18 H18 125.3 . .
N3 C19 N4 111.27(18) . .
N3 C19 H19 124.4 . .
N4 C19 H19 124.4 . .
O4 C20 O3 124.31(17) . .
O4 C20 C14 118.08(18) . .
O3 C20 C14 117.59(17) . .
C9 N1 C8 105.65(16) . .
C9 N1 Ag1 118.64(13) . .
C8 N1 Ag1 135.32(14) . .
C9 N2 C7 107.48(16) . .
C9 N2 H2A 126.3 . .
C7 N2 H2A 126.3 . .
C19 N3 C18 105.96(16) . .
C19 N3 Ag1 126.42(14) . .
C18 N3 Ag1 127.42(14) . .
C19 N4 C17 107.54(17) . .
C19 N4 H4 126.2 . .
C17 N4 H4 126.2 . .
C10 O2 H2B 109.5 . .

loop_
_geom_bond_atom_site_label_1
_geom_bond_atom_site_label_2
_geom_bond_distance
_geom_bond_site_symmetry_2
Ag1 N1 2.0870(16) .
Ag1 N3 2.0921(16) .
C1 C6 1.385(3) .
C1 C2 1.388(3) .
C1 C7 1.470(2) .
C2 C3 1.387(3) .
C2 H2 0.9300 .
C3 C4 1.380(3) .
C3 H3 0.9300 .
C4 C5 1.390(3) .
C4 C10 1.497(2) .
C5 C6 1.386(3) .
C5 H5 0.9300 .
C6 H6 0.9300 .
C7 C8 1.363(3) .
C7 N2 1.377(2) .
C8 N1 1.379(2) .
C8 H8 0.9300 .
C9 N1 1.311(3) .
C9 N2 1.344(2) .
C9 H9 0.9300 .
C10 O1 1.216(3) .
C10 O2 1.314(3) .
C11 C12 1.383(3) .
C11 C16 1.395(3) .
C11 C17 1.473(2) .
C12 C13 1.389(3) .
C12 H12 0.9300 .
C13 C14 1.393(3) .
C13 H13 0.9300 .
C14 C15 1.381(3) .
C14 C20 1.510(2) .
C15 C16 1.391(2) .
C15 H15 0.9300 .
C16 H16 0.9300 .
C17 C18 1.359(3) .
C17 N4 1.376(3) .
C18 N3 1.378(3) .
C18 H18 0.9300 .
C19 N3 1.315(3) .
C19 N4 1.341(2) .
C19 H19 0.9300 .
C20 O4 1.248(2) .
C20 O3 1.264(2) .
N2 H2A 0.8600 .
N4 H4 0.8600 .
O2 H2B 0.8200 .

loop_
_geom_torsion_atom_site_label_1
_geom_torsion_atom_site_label_2
_geom_torsion_atom_site_label_3
_geom_torsion_atom_site_label_4
_geom_torsion
_geom_torsion_site_symmetry_1
_geom_torsion_site_symmetry_2
_geom_torsion_site_symmetry_3
_geom_torsion_site_symmetry_4
C6 C1 C2 C3 -1.6(3) . . . .
C7 C1 C2 C3 174.0(2) . . . .
C1 C2 C3 C4 -0.1(4) . . . .
C2 C3 C4 C5 0.9(3) . . . .
C2 C3 C4 C10 -174.8(2) . . . .
C3 C4 C5 C6 -0.1(3) . . . .
C10 C4 C5 C6 175.5(2) . . . .
C2 C1 C6 C5 2.4(3) . . . .
C7 C1 C6 C5 -173.3(2) . . . .
C4 C5 C6 C1 -1.6(4) . . . .
C6 C1 C7 C8 5.0(3) . . . .
C2 C1 C7 C8 -170.6(2) . . . .
C6 C1 C7 N2 178.56(19) . . . .
C2 C1 C7 N2 3.0(3) . . . .
N2 C7 C8 N1 -0.3(2) . . . .
C1 C7 C8 N1 174.07(19) . . . .
C3 C4 C10 O1 -8.6(3) . . . .
C5 C4 C10 O1 175.8(2) . . . .
C3 C4 C10 O2 169.1(2) . . . .
C5 C4 C10 O2 -6.4(3) . . . .
C16 C11 C12 C13 0.5(3) . . . .
C17 C11 C12 C13 -178.60(18) . . . .
C11 C12 C13 C14 0.2(3) . . . .
C12 C13 C14 C15 -0.8(3) . . . .
C12 C13 C14 C20 178.74(18) . . . .
C13 C14 C15 C16 0.6(3) . . . .
C20 C14 C15 C16 -178.90(17) . . . .
C14 C15 C16 C11 0.1(3) . . . .
C12 C11 C16 C15 -0.6(3) . . . .
C17 C11 C16 C15 178.45(18) . . . .
C12 C11 C17 C18 29.9(3) . . . .
C16 C11 C17 C18 -149.1(2) . . . .
C12 C11 C17 N4 -153.90(19) . . . .
C16 C11 C17 N4 27.0(3) . . . .
N4 C17 C18 N3 0.2(2) . . . .
C11 C17 C18 N3 176.90(19) . . . .
C15 C14 C20 O4 -2.8(3) . . . .
C13 C14 C20 O4 177.66(18) . . . .
C15 C14 C20 O3 179.04(17) . . . .
C13 C14 C20 O3 -0.5(3) . . . .
N2 C9 N1 C8 0.4(2) . . . .
N2 C9 N1 Ag1 174.29(13) . . . .
C7 C8 N1 C9 0.0(2) . . . .
C7 C8 N1 Ag1 -172.40(14) . . . .
N1 C9 N2 C7 -0.6(2) . . . .
C8 C7 N2 C9 0.6(2) . . . .
C1 C7 N2 C9 -174.44(18) . . . .
N4 C19 N3 C18 -0.3(2) . . . .
N4 C19 N3 Ag1 174.80(13) . . . .
C17 C18 N3 C19 0.0(2) . . . .
C17 C18 N3 Ag1 -174.98(13) . . . .
N3 C19 N4 C17 0.4(2) . . . .
C18 C17 N4 C19 -0.4(2) . . . .
C11 C17 N4 C19 -177.35(18) . . . .
